data_2023483
loop_
_publ_author_name
'Baisch, Ulrich'
'Scicluna, Marie Christine'
'Vella-Zarb, Liana'

_publ_section_title
;
 Rapid and facile one-step microwave synthesis of macrobicyclic cryptands.
;
_journal_coeditor_code NX2023
_journal_issue 'Pt 5'
_journal_name_full 'Acta crystallographica. Section E, Crystallographic communications'
_journal_page_first 448
_journal_page_last 451
_journal_paper_doi 10.1107/S2056989025003044
_journal_volume 81
_journal_year 2025
_chemical_absolute_configuration ad
_chemical_formula_iupac 'C36 H42 N8, 6H2 O'
_chemical_formula_moiety 'C36 H42 N8, 6(H2 O)'
_chemical_formula_sum 'C36 H54 N8 O6'
_chemical_formula_weight 694.87
_chemical_name_systematic
'6,16,25(1,4)-Tribenzena-1,4,8,11,14,18,23,27-octaazabicyclo[9.9.9]nonacosaphane-4,7,14,17,23,26-hexaene hexahydrate'
_space_group_crystal_system trigonal
_space_group_IT_number 155
_space_group_name_Hall 'R 3 2"'
_space_group_name_H-M_alt 'R 3 2 :H'
_atom_sites_solution_hydrogens mixed
_atom_sites_solution_primary dual
_audit_creation_method
;
Olex2 1.2
(compiled 2018.05.29 svn.r3508 for OlexSys, GUI svn.r5506)
;
_cell_angle_alpha 90
_cell_angle_beta 90
_cell_angle_gamma 120
_cell_formula_units_Z 3
_cell_length_a 14.5942(2)
_cell_length_b 14.5942(2)
_cell_length_c 15.4565(2)
_cell_measurement_reflns_used 4384
_cell_measurement_temperature 120
_cell_measurement_theta_max 25.9610
_cell_measurement_theta_min 1.8680
_cell_volume 2851.03(7)
_computing_cell_refinement
;
CrysAlisPro 1.171.39.46 (Rigaku OD, 2018)
;
_computing_data_collection
;
CrysAlisPro 1.171.39.46 (Rigaku OD, 2018)
;
_computing_data_reduction
;
CrysAlisPro 1.171.39.46 (Rigaku OD, 2018)
;
_computing_molecular_graphics
;
Olex2 (Dolomanov <i>et al.</i>,  2009)
;
_computing_publication_material
;
Olex2 (Dolomanov <i>et al.</i>,  2009)
;
_computing_structure_refinement
;
ShelXL (Sheldrick, 2015b)
;
_computing_structure_solution
;
<i>SHELXT</i> (Sheldrick, 2015a)
;
_diffrn_ambient_temperature 120
_diffrn_detector 'Pilatus 2M'
_diffrn_measured_fraction_theta_full 0.971
_diffrn_measured_fraction_theta_max 0.908
_diffrn_measurement_device 'Kappa CCD diffractometer at BM01 ESRF'
_diffrn_measurement_device_type 'Kappa CCD diffractometer at BM01 ESRF'
_diffrn_measurement_method '\w scans'
_diffrn_radiation_monochromator synchrotron
_diffrn_radiation_probe x-ray
_diffrn_radiation_type synchrotron
_diffrn_radiation_wavelength 0.64066
_diffrn_reflns_av_R_equivalents 0.0173
_diffrn_reflns_av_unetI/netI 0.0104
_diffrn_reflns_limit_h_max 17
_diffrn_reflns_limit_h_min -17
_diffrn_reflns_limit_k_max 19
_diffrn_reflns_limit_k_min -19
_diffrn_reflns_limit_l_max 19
_diffrn_reflns_limit_l_min -19
_diffrn_reflns_number 4982
_diffrn_reflns_theta_full 22.606
_diffrn_reflns_theta_max 25.954
_diffrn_reflns_theta_min 1.876
_diffrn_source synchrotron
_exptl_absorpt_coefficient_mu 0.068
_exptl_absorpt_correction_T_max 1.00000
_exptl_absorpt_correction_T_min 0.74689
_exptl_absorpt_correction_type multi-scan
_exptl_absorpt_process_details
;
(CrysAlisPro; Rigaku OD, 2018)
;
_exptl_crystal_colour 'clear dark orange'
_exptl_crystal_density_diffrn 1.214
_exptl_crystal_description block
_exptl_crystal_F_000 1122
_exptl_crystal_size_max 0.12
_exptl_crystal_size_mid 0.11
_exptl_crystal_size_min 0.1
_refine_diff_density_max 0.262
_refine_diff_density_min -0.158
_refine_ls_abs_structure_details
;
Flack <i>x</i> determined using 691 quotients
[(<i>I</i>^+^)-(<i>I</i>^-^)]/[(<i>I</i>^+^)+(<i>I</i>^-^)]
(Parsons <i>et al.</i>,  2013)
;
_refine_ls_abs_structure_Flack 0.2(3)
_refine_ls_extinction_method none
_refine_ls_goodness_of_fit_ref 1.058
_refine_ls_hydrogen_treatment mixed
_refine_ls_matrix_type full
_refine_ls_number_parameters 83
_refine_ls_number_reflns 1565
_refine_ls_number_restraints 0
_refine_ls_restrained_S_all 1.058
_refine_ls_R_factor_all 0.0293
_refine_ls_R_factor_gt 0.0292
_refine_ls_shift/su_max 0.000
_refine_ls_shift/su_mean 0.000
_refine_ls_structure_factor_coef Fsqd
_refine_ls_weighting_details 'w=1/[\s^2^(Fo^2^)+(0.0592P)^2^+0.4923P] where P=(Fo^2^+2Fc^2^)/3'
_refine_ls_weighting_scheme calc
_refine_ls_wR_factor_gt 0.0824
_refine_ls_wR_factor_ref 0.0824
_reflns_number_gt 1553
_reflns_number_total 1565
_reflns_threshold_expression 'I > 2\s(I)'
_cod_data_source_file nx2023.cif
_cod_data_source_block I
_cod_depositor_comments 'Adding full bibliography for 2023483.cif.'
_cod_original_cell_volume 2851.03(9)
_cod_original_sg_symbol_H-M 'R 3 2'
_cod_database_code 2023483
_shelx_space_group_comment
;
The symmetry employed for this shelxl refinement is uniquely defined
by the following loop, which should always be used as a source of
symmetry information in preference to the above space-group names.
They are only intended as comments.
;
_shelx_estimated_absorpt_t_min 0.992
_shelx_estimated_absorpt_t_max 0.993

loop_
_space_group_symop_operation_xyz
'x, y, z'
'-y, x-y, z'
'-x+y, -x, z'
'y, x, -z'
'x-y, -y, -z'
'-x, -x+y, -z'
'x+2/3, y+1/3, z+1/3'
'-y+2/3, x-y+1/3, z+1/3'
'-x+y+2/3, -x+1/3, z+1/3'
'y+2/3, x+1/3, -z+1/3'
'x-y+2/3, -y+1/3, -z+1/3'
'-x+2/3, -x+y+1/3, -z+1/3'
'x+1/3, y+2/3, z+2/3'
'-y+1/3, x-y+2/3, z+2/3'
'-x+y+1/3, -x+2/3, z+2/3'
'y+1/3, x+2/3, -z+2/3'
'x-y+1/3, -y+2/3, -z+2/3'
'-x+1/3, -x+y+2/3, -z+2/3'

loop_
_atom_site_type_symbol
_atom_site_label
_atom_site_fract_x
_atom_site_fract_y
_atom_site_fract_z
_atom_site_U_iso_or_equiv
_atom_site_adp_type
_atom_site_calc_flag
_atom_site_occupancy
_atom_site_disorder_assembly
_atom_site_disorder_group
O O1 0.63158(9) 0.60810(8) 0.58950(6) 0.0393(3) Uani d 1 . .
H H1C 0.662121 0.660324 0.625960 0.059 Uiso d 0.5 . .
H H1D 0.636344 0.638318 0.539870 0.059 Uiso d 0.5 . .
N N1 0.666667 0.333333 0.49411(11) 0.0261(3) Uani d 1 . .
N N2 0.51572(8) 0.38221(8) 0.59508(6) 0.0298(2) Uani d 1 . .
C C1 0.61250(11) 0.38827(10) 0.46282(7) 0.0291(3) Uani d 1 . .
H H1A 0.602840 0.377965 0.399467 0.035 Uiso calc 1 . .
H H1B 0.658443 0.465002 0.473532 0.035 Uiso calc 1 . .
C C6 0.53551(10) 0.43279(10) 0.87019(8) 0.0318(3) Uani d 1 . .
H H6 0.569410 0.501297 0.895476 0.038 Uiso calc 1 . .
C C5 0.52976(10) 0.42258(9) 0.78113(8) 0.0321(3) Uani d 1 . .
H H5 0.558765 0.483953 0.745679 0.039 Uiso calc 1 . .
C C3 0.47781(10) 0.30720(9) 0.64941(8) 0.0291(3) Uani d 1 . .
H H3 0.444964 0.236743 0.628129 0.035 Uiso calc 1 . .
C C4 0.48177(9) 0.32301(10) 0.74337(8) 0.0277(3) Uani d 1 . .
C C2 0.50528(10) 0.35225(11) 0.50410(8) 0.0315(3) Uani d 1 . .
H H2A 0.469113 0.384344 0.472734 0.038 Uiso calc 1 . .
H H2B 0.461084 0.274407 0.499024 0.038 Uiso calc 1 . .
H H1E 0.5950(16) 0.5422(18) 0.5971(12) 0.045(5) Uiso d 1 . .

loop_
_atom_site_aniso_label
_atom_site_aniso_U_11
_atom_site_aniso_U_22
_atom_site_aniso_U_33
_atom_site_aniso_U_12
_atom_site_aniso_U_13
_atom_site_aniso_U_23
O1 0.0441(6) 0.0328(5) 0.0309(5) 0.0116(4) -0.0030(4) 0.0005(3)
N1 0.0299(5) 0.0299(5) 0.0186(7) 0.0150(3) 0.000 0.000
N2 0.0312(5) 0.0343(5) 0.0251(5) 0.0173(4) 0.0015(4) -0.0017(4)
C1 0.0348(6) 0.0356(6) 0.0197(5) 0.0197(5) 0.0015(4) 0.0024(4)
C6 0.0366(6) 0.0275(5) 0.0286(6) 0.0140(5) 0.0029(5) -0.0022(4)
C5 0.0378(6) 0.0281(5) 0.0275(6) 0.0144(5) 0.0050(5) 0.0018(4)
C3 0.0292(6) 0.0312(5) 0.0269(6) 0.0151(5) -0.0013(4) -0.0033(4)
C4 0.0277(5) 0.0302(5) 0.0259(5) 0.0151(4) -0.0002(4) -0.0009(4)
C2 0.0336(6) 0.0400(6) 0.0237(5) 0.0205(5) -0.0014(4) -0.0029(4)

loop_
_atom_type_symbol
_atom_type_description
_atom_type_scat_dispersion_real
_atom_type_scat_dispersion_imag
_atom_type_scat_source
C C 0.0025 0.0013 'International Tables Vol C Tables 4.2.6.8 and 6.1.1.4'
H H 0.0000 0.0000 'International Tables Vol C Tables 4.2.6.8 and 6.1.1.4'
N N 0.0049 0.0025 'International Tables Vol C Tables 4.2.6.8 and 6.1.1.4'
O O 0.0090 0.0048 'International Tables Vol C Tables 4.2.6.8 and 6.1.1.4'

loop_
_geom_angle_atom_site_label_1
_geom_angle_atom_site_label_2
_geom_angle_atom_site_label_3
_geom_angle_site_symmetry_1
_geom_angle_site_symmetry_3
_geom_angle
_geom_angle_publ_flag
H1C O1 H1D . . 104.5 ?
H1C O1 H1E . . 131.6 ?
H1D O1 H1E . . 123.1 ?
C1 N1 C1 2_655 3_665 109.61(8) ?
C1 N1 C1 3_665 . 109.62(8) ?
C1 N1 C1 2_655 . 109.62(8) ?
C3 N2 C2 . . 116.45(11) ?
N1 C1 H1A . . 108.6 ?
N1 C1 H1B . . 108.6 ?
N1 C1 C2 . . 114.65(10) ?
H1A C1 H1B . . 107.6 ?
C2 C1 H1A . . 108.6 ?
C2 C1 H1B . . 108.6 ?
C5 C6 H6 . . 119.6 ?
C5 C6 C4 . 17_556 120.73(11) ?
C4 C6 H6 17_556 . 119.6 ?
C6 C5 H5 . . 119.9 ?
C6 C5 C4 . . 120.22(11) ?
C4 C5 H5 . . 119.9 ?
N2 C3 H3 . . 118.2 ?
N2 C3 C4 . . 123.69(11) ?
C4 C3 H3 . . 118.2 ?
C6 C4 C3 17_556 . 118.24(11) ?
C5 C4 C6 . 17_556 119.02(11) ?
C5 C4 C3 . . 122.73(11) ?
N2 C2 C1 . . 111.47(10) ?
N2 C2 H2A . . 109.3 ?
N2 C2 H2B . . 109.3 ?
C1 C2 H2A . . 109.3 ?
C1 C2 H2B . . 109.3 ?
H2A C2 H2B . . 108.0 ?

loop_
_geom_bond_atom_site_label_1
_geom_bond_atom_site_label_2
_geom_bond_site_symmetry_2
_geom_bond_distance
_geom_bond_publ_flag
O1 H1C . 0.8703 ?
O1 H1D . 0.8701 ?
O1 H1E . 0.84(2) ?
N1 C1 3_665 1.4614(13) ?
N1 C1 . 1.4614(13) ?
N1 C1 2_655 1.4614(13) ?
N2 C3 . 1.2665(16) ?
N2 C2 . 1.4578(15) ?
C1 H1A . 0.9900 ?
C1 H1B . 0.9900 ?
C1 C2 . 1.5197(18) ?
C6 H6 . 0.9500 ?
C6 C5 . 1.3826(17) ?
C6 C4 17_556 1.3940(17) ?
C5 H5 . 0.9500 ?
C5 C4 . 1.3875(17) ?
C3 H3 . 0.9500 ?
C3 C4 . 1.4670(16) ?
C2 H2A . 0.9900 ?
C2 H2B . 0.9900 ?

loop_
_geom_hbond_atom_site_label_D
_geom_hbond_atom_site_label_H
_geom_hbond_atom_site_label_A
_geom_hbond_site_symmetry_A
_geom_hbond_distance_DH
_geom_hbond_distance_HA
_geom_hbond_distance_DA
_geom_hbond_angle_DHA
O1 H1C O1 11_566 0.87 2.00 2.8075(13) 154
O1 H1D O1 4_556 0.87 2.03 2.8297(13) 152
O1 H1E N2 . 0.84(2) 2.02(2) 2.8566(14) 170.3(18)
C6 H6 O1 9_565 0.95 2.60 3.5173(17) 163
